data_7025966
loop_
_publ_author_name
'Esparza-Ruiz, Adriana'
'Gonz\'alez-G\'omez, Guadalupe'
'Mijangos, Edgar'
'Pe\~na-Hueso, Adri\'an'
'L\'opez-Sandoval, Horacio'
'Flores-Parra, Angelina'
'Contreras, Rosalinda'
'Barba-Behrens, Norah'

_publ_section_title
;
 Coordination chemistry of a bis(benzimidazole) disulfide: eleven membered
 chelate ring in cobalt(II), zinc(II) and cadmium(II) halide compounds;
 oxidative disulfide cleavage when coordinated to nickel(II).
;
_journal_issue 27
_journal_name_full 'Dalton transactions (Cambridge, England : 2003)'
_journal_page_first 6302
_journal_page_last 6309
_journal_paper_doi 10.1039/c0dt00084a
_journal_volume 39
_journal_year 2010
_chemical_compound_source 'synthesis as described'
_chemical_formula_moiety 'C13 H10 N2 O3 S, C2 H6 O S'
_chemical_formula_sum 'C15 H16 N2 O4 S2'
_chemical_formula_weight 352.44
_chemical_name_systematic
;
?
;
_space_group_IT_number 2
_symmetry_cell_setting triclinic
_symmetry_Int_Tables_number 2
_symmetry_space_group_name_Hall '-P 1'
_symmetry_space_group_name_H-M 'P -1'
_atom_sites_solution_hydrogens difmap
_atom_sites_solution_primary direct
_atom_sites_solution_secondary difmap
_audit_conform_dict_location ftp://ftp.iucr.org/pub/cif_core.dic
_audit_conform_dict_name cif_core.dic
_audit_conform_dict_version 2.3
_audit_creation_date 2006-07-24T15:22:03-00:00
_audit_creation_method 'WinGX routine CIF_UPDATE'
_cell_angle_alpha 92.409(2)
_cell_angle_beta 109.175(2)
_cell_angle_gamma 98.036(3)
_cell_formula_units_Z 2
_cell_length_a 8.2067(4)
_cell_length_b 10.0694(6)
_cell_length_c 10.4613(6)
_cell_measurement_reflns_used 3086
_cell_measurement_temperature 293
_cell_measurement_theta_max 27
_cell_measurement_theta_min 2
_cell_measurement_wavelength 0.71073
_cell_volume 804.92(8)
_computing_cell_refinement 'DENZO/SCALEPACK (Otwinowski & Minor, 1997)'
_computing_data_collection 'COLLECT (Nonius, 1997-2001).'
_computing_data_reduction 'DENZO/SCALEPACK (Otwinowski & Minor, 1997)'
_computing_molecular_graphics 'CAMERON (Watkin et al., 1996)'
_computing_publication_material 'CRYSTALS (Betteridge et al., 2003)'
_computing_structure_refinement 'CRYSTALS (Betteridge et al., 2003)'
_computing_structure_solution 'SHELXS 97 (Sheldrick, 1997)'
_diffrn_ambient_temperature 293
_diffrn_detector 'CCD plate'
_diffrn_detector_area_resol_mean 9
_diffrn_measured_fraction_theta_full 0.97
_diffrn_measured_fraction_theta_max 0.938
_diffrn_measurement_device '95mm CCD camera on \k-goniostat'
_diffrn_measurement_device_type 'Nonius KappaCCD'
_diffrn_measurement_method '\f & \w scans'
_diffrn_orient_matrix_type 'by Nonius Collect from scalepack cell'
_diffrn_orient_matrix_UB_11 0.631304E-1
_diffrn_orient_matrix_UB_12 -0.584814E-1
_diffrn_orient_matrix_UB_13 0.680303E-1
_diffrn_orient_matrix_UB_21 -0.354094E-1
_diffrn_orient_matrix_UB_22 -0.768849E-1
_diffrn_orient_matrix_UB_23 -0.723481E-1
_diffrn_orient_matrix_UB_31 0.10889
_diffrn_orient_matrix_UB_32 0.285942E-1
_diffrn_orient_matrix_UB_33 -0.217156E-1
_diffrn_radiation_monochromator graphite
_diffrn_radiation_probe x-ray
_diffrn_radiation_type 'Mo K\a'
_diffrn_radiation_wavelength 0.7107
_diffrn_reflns_av_R_equivalents 0.05
_diffrn_reflns_av_unetI/netI 0.0675
_diffrn_reflns_limit_h_max 9
_diffrn_reflns_limit_h_min -9
_diffrn_reflns_limit_k_max 13
_diffrn_reflns_limit_k_min -12
_diffrn_reflns_limit_l_max 13
_diffrn_reflns_limit_l_min -13
_diffrn_reflns_number 5818
_diffrn_reflns_theta_full 25.075
_diffrn_reflns_theta_max 27.555
_diffrn_reflns_theta_min 3.888
_diffrn_source 'Enraf Nonius FR590'
_diffrn_standards_number 0
_exptl_absorpt_coefficient_mu 0.352
_exptl_absorpt_correction_T_max 0.9654
_exptl_absorpt_correction_T_min 0.8241
_exptl_absorpt_correction_type none
_exptl_crystal_colour colourless
_exptl_crystal_density_diffrn 1.454
_exptl_crystal_density_method 'not measured'
_exptl_crystal_description prism
_exptl_crystal_F_000 368
_exptl_crystal_size_max 0.6
_exptl_crystal_size_mid 0.55
_exptl_crystal_size_min 0.1
_refine_diff_density_max 0.23
_refine_diff_density_min -0.26
_refine_diff_density_rms 0.045
_refine_ls_extinction_method None
_refine_ls_goodness_of_fit_ref 1.0915
_refine_ls_hydrogen_treatment refxyz
_refine_ls_matrix_type full
_refine_ls_number_parameters 256
_refine_ls_number_reflns 2143
_refine_ls_number_restraints 9
_refine_ls_restrained_S_all 1.041
_refine_ls_R_factor_all 0.0819
_refine_ls_R_factor_gt 0.0426
_refine_ls_shift/su_max 0.000382
_refine_ls_shift/su_mean 0
_refine_ls_structure_factor_coef F
_refine_ls_weighting_details
;
Method= Quasi-Unit weights
W = 1.0 or 1./2F
;
_refine_ls_weighting_scheme calc
_refine_ls_wR_factor_all 0.1014
_refine_ls_wR_factor_gt 0.0467
_refine_ls_wR_factor_ref 0.0467
_reflns_number_gt 2143
_reflns_number_total 3491
_reflns_threshold_expression I>3.0\s(I)
_cod_data_source_file c0dt00084a.txt
_cod_data_source_block 7
_cod_depositor_comments
;
The following automatic conversions were performed:

'_symmetry_cell_setting' value 'Triclinic' changed to 'triclinic'
according to /home/saulius/struct/CIF-dictionaries/cif_core.dic
dictionary named 'cif_core.dic' version 2.4.2 from 2011-04-26.

Automatic conversion script
Id: cif_fix_values 1891 2012-01-12 08:04:46Z andrius 
;
_cod_database_code 7025966

loop_
_symmetry_equiv_pos_as_xyz
x,y,z
-x,-y,-z

loop_
_atom_site_label
_atom_site_type_symbol
_atom_site_fract_x
_atom_site_fract_y
_atom_site_fract_z
_atom_site_U_iso_or_equiv
_atom_site_adp_type
_atom_site_occupancy
H1 H -0.088(4) 0.587(4) 0.374(3) 0.0494 Uiso 1
H3 H 0.123(5) 0.907(4) 0.607(4) 0.0506 Uiso 1
H4 H 0.338(5) 1.038(4) 0.480(4) 0.0599 Uiso 1
H5 H 0.403(5) 0.999(4) 0.283(4) 0.0721 Uiso 1
H6 H 0.270(5) 0.801(4) 0.126(4) 0.0693 Uiso 1
H7 H 0.067(5) 0.634(4) 0.168(4) 0.0591 Uiso 1
H12 H -0.124(5) 0.598(4) 0.904(4) 0.0661 Uiso 1
H13 H -0.425(6) 0.597(4) 0.800(4) 0.0799 Uiso 1
H14 H -0.538(5) 0.654(4) 0.571(4) 0.0744 Uiso 1
H15 H -0.352(5) 0.708(4) 0.451(4) 0.0634 Uiso 1
H221 H 0.297(3) 0.108(4) 1.051(2) 0.1498 Uiso 1
H222 H 0.178(5) -0.016(2) 0.950(4) 0.1498 Uiso 1
H223 H 0.125(4) 0.128(4) 0.933(3) 0.1499 Uiso 1
H231 H 0.449(6) 0.317(5) 0.820(5) 0.094 Uiso 1
H232 H 0.455(7) 0.308(5) 0.962(5) 0.0941 Uiso 1
H233 H 0.279(7) 0.320(5) 0.867(5) 0.0939 Uiso 1
N1 N -0.0274(3) 0.6669(3) 0.4075(2) 0.0414 Uani 1
C2 C -0.0181(4) 0.7347(3) 0.5224(3) 0.0397 Uani 1
N3 N 0.0965(3) 0.8476(3) 0.5451(3) 0.0426 Uani 1
C4 C 0.2828(4) 0.9529(4) 0.4150(4) 0.0516 Uani 1
C5 C 0.3196(5) 0.9297(4) 0.2976(4) 0.0593 Uani 1
C6 C 0.2421(5) 0.8128(4) 0.2091(4) 0.0553 Uani 1
C7 C 0.1244(5) 0.7145(4) 0.2340(3) 0.0489 Uani 1
C8 C 0.0877(4) 0.7384(3) 0.3529(3) 0.0414 Uani 1
C9 C 0.1648(4) 0.8544(3) 0.4406(3) 0.0412 Uani 1
C10 C -0.1304(4) 0.6929(3) 0.6036(3) 0.0409 Uani 1
C11 C -0.0610(4) 0.6593(3) 0.7376(3) 0.0413 Uani 1
C12 C -0.1744(5) 0.6246(4) 0.8094(4) 0.0522 Uani 1
C13 C -0.3519(5) 0.6234(4) 0.7484(4) 0.062 Uani 1
C14 C -0.4196(5) 0.6543(4) 0.6171(4) 0.0607 Uani 1
C15 C -0.3090(5) 0.6888(4) 0.5443(4) 0.0533 Uani 1
S16 S 0.16567(11) 0.65023(8) 0.81309(8) 0.0435 Uani 1
O17 O 0.2568(3) 0.7864(2) 0.8483(2) 0.0589 Uani 1
O18 O 0.1780(3) 0.5724(3) 0.9282(2) 0.0633 Uani 1
O19 O 0.2086(3) 0.5807(2) 0.7054(2) 0.0493 Uani 1
S20 S 0.34456(12) 0.10879(9) 0.85259(8) 0.053 Uani 1
O21 O 0.2187(3) 0.0788(2) 0.7098(2) 0.0584 Uani 1
C22 C 0.2201(7) 0.0789(5) 0.9607(5) 0.0882 Uani 1
C23 C 0.3885(6) 0.2873(4) 0.8802(5) 0.0683 Uani 1

loop_
_atom_site_aniso_label
_atom_site_aniso_U_11
_atom_site_aniso_U_22
_atom_site_aniso_U_33
_atom_site_aniso_U_23
_atom_site_aniso_U_13
_atom_site_aniso_U_12
N1 0.0458(15) 0.0392(14) 0.0353(13) -0.0004(11) 0.0116(11) 0.0005(12)
C2 0.0447(17) 0.0406(16) 0.0305(14) 0.0029(12) 0.0083(13) 0.0067(14)
N3 0.0487(16) 0.0428(15) 0.0322(13) -0.0024(11) 0.0115(12) 0.0007(12)
C4 0.0471(19) 0.054(2) 0.0484(19) -0.0009(16) 0.0132(16) -0.0012(16)
C5 0.054(2) 0.066(2) 0.058(2) 0.0084(18) 0.0221(18) 0.0006(18)
C6 0.057(2) 0.070(2) 0.0435(18) 0.0087(17) 0.0218(17) 0.0107(18)
C7 0.054(2) 0.053(2) 0.0383(17) -0.0004(15) 0.0149(15) 0.0086(16)
C8 0.0415(17) 0.0451(17) 0.0358(15) 0.0063(13) 0.0095(13) 0.0091(14)
C9 0.0399(17) 0.0461(17) 0.0363(15) 0.0033(13) 0.0116(13) 0.0060(14)
C10 0.0430(17) 0.0410(16) 0.0383(15) 0.0008(13) 0.0144(13) 0.0050(13)
C11 0.0457(18) 0.0418(16) 0.0365(15) 0.0018(13) 0.0141(13) 0.0072(13)
C12 0.066(2) 0.052(2) 0.0451(18) 0.0019(15) 0.0285(17) 0.0095(17)
C13 0.059(2) 0.066(2) 0.074(3) 0.004(2) 0.040(2) 0.0102(19)
C14 0.043(2) 0.069(2) 0.071(2) 0.004(2) 0.0205(19) 0.0066(18)
C15 0.046(2) 0.059(2) 0.0490(19) 0.0023(17) 0.0096(16) 0.0072(16)
S16 0.0467(5) 0.0415(4) 0.0376(4) 0.0014(3) 0.0088(3) 0.0056(3)
O17 0.0637(16) 0.0420(12) 0.0561(14) -0.0054(11) 0.0055(12) -0.0008(11)
O18 0.0674(16) 0.0693(16) 0.0492(14) 0.0238(12) 0.0120(12) 0.0117(13)
O19 0.0438(12) 0.0501(13) 0.0517(13) -0.0057(10) 0.0152(10) 0.0052(10)
S20 0.0574(5) 0.0552(5) 0.0415(5) -0.0014(4) 0.0075(4) 0.0174(4)
O21 0.0733(17) 0.0525(14) 0.0369(12) -0.0037(10) 0.0047(11) 0.0055(12)
C22 0.147(5) 0.076(3) 0.073(3) 0.023(2) 0.068(3) 0.043(3)
C23 0.063(3) 0.062(2) 0.059(2) -0.008(2) -0.004(2) 0.005(2)

loop_
_atom_type_symbol
_atom_type_scat_dispersion_real
_atom_type_scat_dispersion_imag
_atom_type_scat_source
C 0.0033 0.0016 'International Tables Vol C 4.2.6.8 and 6.1.1.4'
H 0 0 'International Tables Vol C 4.2.6.8 and 6.1.1.4'
N 0.0061 0.0033 'International Tables Vol C 4.2.6.8 and 6.1.1.4'
S 0.1246 0.1234 'International Tables Vol C 4.2.6.8 and 6.1.1.4'
O 0.0106 0.006 'International Tables Vol C 4.2.6.8 and 6.1.1.4'

loop_
_geom_angle_atom_site_label_1
_geom_angle_atom_site_label_2
_geom_angle_atom_site_label_3
_geom_angle
_geom_angle_publ_flag
H1 N1 C2 127(2) no
H1 N1 C8 124(2) no
C2 N1 C8 108.8(3) yes
N1 C2 N3 109.5(3) yes
N1 C2 C10 123.8(3) yes
N3 C2 C10 126.5(3) yes
C2 N3 H3 128(2) no
C2 N3 C9 108.8(2) yes
H3 N3 C9 123(2) no
H4 C4 C5 123(2) no
H4 C4 C9 121(2) no
C5 C4 C9 116.3(3) yes
H5 C5 C4 115(2) no
H5 C5 C6 124(2) no
C4 C5 C6 121.7(3) yes
H6 C6 C5 119(2) no
H6 C6 C7 119(2) no
C5 C6 C7 122.2(3) yes
H7 C7 C6 121(2) no
H7 C7 C8 123(2) no
C6 C7 C8 115.9(3) yes
N1 C8 C7 132.1(3) yes
N1 C8 C9 105.9(3) yes
C7 C8 C9 121.9(3) yes
C8 C9 C4 122.0(3) yes
C8 C9 N3 106.9(3) yes
C4 C9 N3 131.2(3) yes
C2 C10 C11 122.0(3) yes
C2 C10 C15 118.0(3) yes
C11 C10 C15 120.0(3) yes
C10 C11 C12 118.8(3) yes
C10 C11 S16 121.4(2) yes
C12 C11 S16 119.6(2) yes
H12 C12 C11 118(2) no
H12 C12 C13 122(2) no
C11 C12 C13 120.0(3) yes
H13 C13 C12 117(3) no
H13 C13 C14 122(3) no
C12 C13 C14 121.1(4) yes
H14 C14 C13 125(2) no
H14 C14 C15 116(3) no
C13 C14 C15 119.7(4) yes
H15 C15 C10 117(2) no
H15 C15 C14 122(2) no
C10 C15 C14 120.4(3) yes
C11 S16 O17 106.93(14) yes
C11 S16 O18 105.37(15) yes
O17 S16 O18 114.39(15) yes
C11 S16 O19 103.98(13) yes
O17 S16 O19 112.19(14) yes
O18 S16 O19 112.97(15) yes
O21 S20 C22 106.5(2) yes
O21 S20 C23 104.80(18) yes
C22 S20 C23 97.9(2) yes
S20 C22 H222 107.1(16) no
S20 C22 H223 108.0(16) no
H222 C22 H223 110.5(17) no
S20 C22 H221 106.7(17) no
H222 C22 H221 112.0(17) no
H223 C22 H221 112.3(17) no
S20 C23 H233 108(3) no
S20 C23 H231 106(3) no
H233 C23 H231 116(4) no
S20 C23 H232 107(3) no
H233 C23 H232 109(4) no
H231 C23 H232 110(4) no

loop_
_geom_bond_atom_site_label_1
_geom_bond_atom_site_label_2
_geom_bond_distance
_geom_bond_publ_flag
H1 N1 0.87(3) no
H3 N3 0.82(3) no
H4 C4 1.02(4) no
H5 C5 0.96(4) no
H6 C6 0.98(4) no
H7 C7 0.99(4) no
H12 C12 1.00(4) no
H13 C13 0.95(4) no
H14 C14 0.93(4) no
H15 C15 0.96(4) no
H221 C22 0.953(19) no
H222 C22 0.958(19) no
H223 C22 0.955(29) no
H231 C23 0.95(5) no
H232 C23 0.85(5) no
H233 C23 0.97(5) no
N1 C2 1.331(4) yes
N1 C8 1.392(4) yes
C2 N3 1.328(4) yes
C2 C10 1.478(4) yes
N3 C9 1.383(4) yes
C4 C5 1.377(5) yes
C4 C9 1.385(4) yes
C5 C6 1.400(5) yes
C6 C7 1.379(5) yes
C7 C8 1.392(4) yes
C8 C9 1.389(4) yes
C10 C11 1.405(4) yes
C10 C15 1.385(4) yes
C11 C12 1.393(4) yes
C11 S16 1.784(3) yes
C12 C13 1.384(5) yes
C13 C14 1.370(6) yes
C14 C15 1.383(5) yes
S16 O17 1.437(2) yes
S16 O18 1.448(2) yes
S16 O19 1.465(2) yes
S20 O21 1.501(2) yes
S20 C22 1.765(4) yes
S20 C23 1.775(4) yes
